data_4072041
loop_
_publ_author_name
'Ge, Shaozhong'
'Meetsma, Auke'
'Hessen, Bart'

_publ_section_related_literature
;
;
_publ_section_title
;
 Neutral and Cationic Rare Earth Metal Alkyl and Benzyl Compounds with the
 1,4,6-Trimethyl-6-pyrrolidin-1-yl-1,4-diazepane Ligand and Their
 Performance in the Catalytic Hydroamination/Cyclization of Aminoalkenes
;
_journal_issue 20
_journal_name_full Organometallics
_journal_page_first 5339
_journal_paper_doi 10.1021/om8005382
_journal_volume 27
_journal_year 2008
_chemical_absolute_configuration ad
_chemical_compound_source 'see text'
_chemical_formula_moiety 'C33 H46 La N3'
_chemical_formula_sum 'C33 H46 La N3'
_chemical_formula_weight 623.65
_chemical_name_systematic ?
_space_group_IT_number 33
_symmetry_cell_setting orthorhombic
_symmetry_Int_Tables_number 33
_symmetry_space_group_name_Hall 'P 2c -2n'
_symmetry_space_group_name_H-M 'P n a 21'
_atom_sites_solution_hydrogens geom
_atom_sites_solution_primary heavy
_atom_sites_solution_secondary direct
_audit_creation_date '2007-08-16  08:28:25'
_audit_creation_method
;
 PLATON <TABLE ACC> option    (version :: 250307)
 SHELXL97-2 & Manual Editing 
;
_audit_update_record
;
?

2008-05-15 # Formatted by publCIF
;
_cell_angle_alpha 90
_cell_angle_beta 90
_cell_angle_gamma 90
_cell_formula_units_Z 4
_cell_length_a 17.907(3)
_cell_length_b 12.848(2)
_cell_length_c 12.995(2)
_cell_measurement_reflns_used 6025
_cell_measurement_temperature 100(1)
_cell_measurement_theta_max 27.55
_cell_measurement_theta_min 2.50
_cell_volume 2989.7(8)
_computing_cell_refinement 'SAINT-Plus (Bruker, 2006)'
_computing_data_collection 'SMART (Bruker, 2006)'
_computing_data_reduction 'SAINT-Plus (Bruker, 2006)'
_computing_molecular_graphics
;
 PLATON (Spek, 2003)
 PLUTO (Meetsma, 2007) 
;
_computing_publication_material 'PLATON (Spek, 2003)'
_computing_structure_refinement 'SHELXL-97 (Sheldrick, 1997)'
_computing_structure_solution
;
 DIRDIF-99 (Beurskens et al., 1999)
;
_diffrn_ambient_temperature 100(1)
_diffrn_detector_area_resol_mean 66.06
_diffrn_measured_fraction_theta_full 0.999
_diffrn_measured_fraction_theta_max 0.999
_diffrn_measurement_device_type
;
  Bruker Smart Apex; CCD area detector 
;
_diffrn_measurement_method '\f and \w scans'
_diffrn_radiation_detector
;
  CCD area-detector
;
_diffrn_radiation_monochromator 'parallel mounted graphite'
_diffrn_radiation_source 'fine focus sealed Siemens Mo tube '
_diffrn_radiation_type MoK\a
_diffrn_radiation_wavelength 0.71073
_diffrn_reflns_av_R_equivalents 0.1153
_diffrn_reflns_av_sigmaI/netI 0.1392
_diffrn_reflns_limit_h_max 22
_diffrn_reflns_limit_h_min -21
_diffrn_reflns_limit_k_max 16
_diffrn_reflns_limit_k_min -16
_diffrn_reflns_limit_l_max 16
_diffrn_reflns_limit_l_min -16
_diffrn_reflns_number 22741
_diffrn_reflns_reduction_process
;
 Intensity data were corrected for Lorentz and polarization
  effects, decay and absorption and reduced to F~o~^2^
  using SAINT-Plus & SADABS (Bruker, 2006).
;
_diffrn_reflns_theta_full 25.00
_diffrn_reflns_theta_max 26.73
_diffrn_reflns_theta_min 2.76
_diffrn_standards_decay_% 0
_diffrn_standards_number 0
_exptl_absorpt_coefficient_mu 1.454
_exptl_absorpt_correction_T_max 0.9577
_exptl_absorpt_correction_T_min 0.4661
_exptl_absorpt_correction_type multi-scan
_exptl_absorpt_process_details '(SADABS, (Bruker, 2006))'
_exptl_crystal_colour yellow
_exptl_crystal_density_diffrn 1.386
_exptl_crystal_density_method 'not measured'
_exptl_crystal_description platelet
_exptl_crystal_F_000 1288
_exptl_crystal_size_max 0.54
_exptl_crystal_size_mid 0.10
_exptl_crystal_size_min 0.03
_refine_diff_density_max 1.592
_refine_diff_density_min -0.680
_refine_diff_density_rms 0.124
_refine_ls_abs_structure_details
;
  The absolute structure of the molecule actually chosen was
   determined by Flack's x-refinement.
   (Flack & Bernardinelli, 1999, 2000)
;
_refine_ls_abs_structure_Flack 0.00(2)
_refine_ls_extinction_method none
_refine_ls_goodness_of_fit_ref 0.963
_refine_ls_hydrogen_treatment constr
_refine_ls_matrix_type full
_refine_ls_number_parameters 337
_refine_ls_number_reflns 6329
_refine_ls_number_restraints 1
_refine_ls_restrained_S_all 0.963
_refine_ls_R_factor_all 0.0947
_refine_ls_R_factor_gt 0.0512
_refine_ls_shift/su_max 0.000
_refine_ls_shift/su_mean 0.000
_refine_ls_structure_factor_coef Fsqd
_refine_ls_weighting_details 'calc w=1/[\s^2^(Fo^2^)+(0.0142P)^2^+0.0P] where P=(Fo^2^+2Fc^2^)/3'
_refine_ls_weighting_scheme calc
_refine_ls_wR_factor_gt 0.0961
_refine_ls_wR_factor_ref 0.1101
_reflns_number_gt 4274
_reflns_number_total 6329
_reflns_threshold_expression I>2\s(I)
_cod_data_source_file om8005382_si_005.cif
_cod_data_source_block DATNAM
_cod_depositor_comments
;
The following automatic conversions were performed:

'_symmetry_cell_setting' value 'Orthorhombic' changed to
'orthorhombic' according to
/home/saulius/struct/CIF-dictionaries/cif_core.dic dictionary named
'cif_core.dic' version 2.4.1 from 2010-06-29.

Automatic conversion script
Id: cif_fix_values 1715 2011-07-08 13:25:40Z adriana 
;
_cod_original_cell_volume 2989.8(8)
_cod_database_code 4072041
_vrn_publ_code_frame_time_sec 10.0
_vrn_publ_code_meas_time_hour 7.9

loop_
_symmetry_equiv_pos_site_id
_symmetry_equiv_pos_as_xyz
1 x,y,z
2 -x,-y,1/2+z
3 1/2-x,1/2+y,1/2+z
4 1/2+x,1/2-y,z

loop_
_atom_site_aniso_label
_atom_site_aniso_U_11
_atom_site_aniso_U_22
_atom_site_aniso_U_33
_atom_site_aniso_U_23
_atom_site_aniso_U_13
_atom_site_aniso_U_12
La 0.0174(2) 0.0169(2) 0.0125(2) 0.0005(4) -0.0003(4) -0.0017(2)
N1 0.017(3) 0.019(3) 0.014(3) 0.005(3) 0.007(2) 0.005(3)
N2 0.026(4) 0.018(4) 0.018(3) -0.001(3) -0.006(3) -0.002(3)
N3 0.017(3) 0.018(3) 0.018(3) 0.002(3) 0.002(3) 0.000(3)
C1 0.023(6) 0.039(6) 0.025(5) 0.009(4) 0.001(4) -0.007(5)
C2 0.022(4) 0.026(4) 0.018(3) 0.005(4) 0.001(3) -0.006(4)
C3 0.025(5) 0.035(5) 0.022(4) 0.002(4) -0.002(4) -0.008(4)
C4 0.043(5) 0.020(4) 0.022(4) 0.002(3) -0.013(4) -0.009(4)
C5 0.025(5) 0.019(5) 0.021(5) 0.001(4) -0.008(4) 0.000(4)
C6 0.023(4) 0.026(5) 0.007(3) 0.005(3) -0.002(3) -0.006(3)
C7 0.032(5) 0.029(5) 0.020(4) -0.004(4) -0.003(4) -0.003(4)
C8 0.027(4) 0.021(4) 0.009(3) -0.001(3) 0.001(3) -0.003(3)
C9 0.020(4) 0.028(5) 0.024(4) 0.001(4) -0.004(3) -0.002(3)
C10 0.036(5) 0.024(5) 0.027(4) -0.010(4) -0.001(4) -0.008(4)
C11 0.019(4) 0.042(5) 0.021(4) -0.010(4) -0.001(3) 0.002(4)
C12 0.018(4) 0.031(5) 0.031(4) -0.012(4) -0.004(3) 0.004(4)
C13 0.023(4) 0.037(5) 0.013(4) -0.003(3) 0.004(3) -0.002(4)
C14 0.020(4) 0.039(5) 0.011(3) -0.007(3) -0.008(3) -0.010(4)
C15 0.017(4) 0.031(5) 0.020(4) -0.001(3) -0.003(3) -0.006(4)
C16 0.037(5) 0.028(5) 0.031(4) 0.000(4) -0.004(4) -0.005(4)
C17 0.042(4) 0.039(4) 0.034(5) -0.005(6) -0.019(6) -0.019(4)
C18 0.028(5) 0.056(6) 0.024(4) 0.003(4) 0.004(3) -0.016(4)
C19 0.026(4) 0.042(4) 0.019(6) -0.003(4) -0.005(4) -0.006(3)
C20 0.031(5) 0.014(4) 0.028(4) -0.007(3) 0.001(4) -0.003(3)
C21 0.028(5) 0.015(4) 0.027(4) -0.009(3) -0.004(4) 0.000(3)
C22 0.028(6) 0.013(5) 0.032(5) -0.006(4) 0.005(4) 0.001(4)
C23 0.032(5) 0.025(5) 0.028(5) -0.003(4) -0.012(4) 0.008(4)
C24 0.042(5) 0.025(5) 0.023(4) -0.009(3) -0.005(4) 0.000(4)
C25 0.026(5) 0.028(5) 0.030(4) -0.010(4) 0.008(4) -0.006(4)
C26 0.024(5) 0.023(5) 0.025(4) -0.007(4) -0.007(3) 0.008(4)
C27 0.019(4) 0.026(4) 0.019(4) -0.001(3) 0.009(3) 0.001(3)
C28 0.029(4) 0.013(4) 0.015(3) 0.006(3) 0.011(3) -0.001(3)
C29 0.034(5) 0.019(4) 0.015(4) -0.003(3) -0.007(3) -0.005(3)
C30 0.047(6) 0.020(5) 0.024(4) -0.002(3) -0.001(4) 0.001(4)
C31 0.041(5) 0.032(5) 0.027(5) 0.010(4) 0.003(4) 0.001(4)
C32 0.036(6) 0.028(5) 0.038(6) -0.003(5) 0.000(5) -0.001(5)
C33 0.030(5) 0.024(5) 0.022(4) 0.000(4) 0.002(4) 0.003(4)

loop_
_atom_site_label
_atom_site_type_symbol
_atom_site_thermal_displace_type
_atom_site_fract_x
_atom_site_fract_y
_atom_site_fract_z
_atom_site_occupancy
_atom_site_U_iso_or_equiv
La La Uani 0.18220(2) 0.07437(2) 0.49492(4) 1.000 0.0156(1)
N1 N Uani 0.1123(3) 0.1506(5) 0.6663(4) 1.000 0.0167(17)
N2 N Uani 0.1596(3) -0.0546(4) 0.6673(5) 1.000 0.021(2)
N3 N Uani 0.2719(3) 0.1186(5) 0.6635(4) 1.000 0.0177(17)
C1 C Uani 0.0767(5) 0.2527(7) 0.6497(8) 1.000 0.029(3)
C2 C Uani 0.0525(4) 0.0735(5) 0.6771(5) 1.000 0.022(2)
C3 C Uani 0.0822(4) -0.0356(6) 0.6986(6) 1.000 0.027(3)
C4 C Uani 0.1681(4) -0.1687(6) 0.6476(6) 1.000 0.028(3)
C5 C Uani 0.2105(5) -0.0253(8) 0.7517(7) 1.000 0.022(3)
C6 C Uani 0.2283(4) 0.0910(6) 0.7582(5) 1.000 0.019(2)
C7 C Uani 0.2711(5) 0.1093(6) 0.8593(5) 1.000 0.027(3)
C8 C Uani 0.1582(4) 0.1571(6) 0.7602(5) 1.000 0.019(2)
C9 C Uani 0.2930(4) 0.2316(6) 0.6593(6) 1.000 0.024(3)
C10 C Uani 0.3741(4) 0.2354(6) 0.6194(6) 1.000 0.029(3)
C11 C Uani 0.3887(4) 0.1249(6) 0.5791(6) 1.000 0.027(3)
C12 C Uani 0.3431(4) 0.0593(6) 0.6518(6) 1.000 0.027(3)
C13 C Uani 0.0493(4) 0.0118(6) 0.4155(5) 1.000 0.024(3)
C14 C Uani 0.0171(4) -0.0879(6) 0.4422(5) 1.000 0.023(2)
C15 C Uani 0.0477(4) -0.1835(6) 0.4073(5) 1.000 0.023(3)
C16 C Uani 0.0208(4) -0.2789(6) 0.4370(6) 1.000 0.032(3)
C17 C Uani -0.0403(4) -0.2873(6) 0.5033(10) 1.000 0.038(3)
C18 C Uani -0.0731(4) -0.1948(7) 0.5366(6) 1.000 0.036(3)
C19 C Uani -0.0462(4) -0.0987(6) 0.5064(9) 1.000 0.029(3)
C20 C Uani 0.2552(4) -0.0904(5) 0.4287(6) 1.000 0.024(3)
C21 C Uani 0.2776(4) -0.0467(5) 0.3297(6) 1.000 0.023(3)
C22 C Uani 0.2259(6) -0.0225(7) 0.2528(8) 1.000 0.024(3)
C23 C Uani 0.2459(5) 0.0303(6) 0.1641(6) 1.000 0.028(3)
C24 C Uani 0.3178(5) 0.0601(6) 0.1471(6) 1.000 0.030(3)
C25 C Uani 0.3714(5) 0.0347(6) 0.2209(6) 1.000 0.028(3)
C26 C Uani 0.3520(4) -0.0165(6) 0.3105(6) 1.000 0.024(3)
C27 C Uani 0.2553(4) 0.2250(6) 0.3970(5) 1.000 0.021(2)
C28 C Uani 0.1854(4) 0.2750(5) 0.3822(5) 1.000 0.019(2)
C29 C Uani 0.1630(4) 0.3624(6) 0.4398(5) 1.000 0.023(3)
C30 C Uani 0.0923(5) 0.4025(6) 0.4332(6) 1.000 0.030(3)
C31 C Uani 0.0386(5) 0.3568(6) 0.3692(6) 1.000 0.033(3)
C32 C Uani 0.0575(6) 0.2706(7) 0.3128(8) 1.000 0.034(3)
C33 C Uani 0.1289(5) 0.2299(6) 0.3196(6) 1.000 0.025(3)
H1 H Uiso 0.04336 0.26831 0.70748 1.000 0.0434
H1' H Uiso 0.04774 0.25099 0.58567 1.000 0.0434
H1" H Uiso 0.11521 0.30662 0.64481 1.000 0.0434
H2 H Uiso 0.02256 0.07222 0.61307 1.000 0.0261
H2' H Uiso 0.01910 0.09480 0.73407 1.000 0.0261
H3 H Uiso 0.07797 -0.04918 0.77339 1.000 0.0329
H3' H Uiso 0.04969 -0.08641 0.66287 1.000 0.0329
H4 H Uiso 0.15016 -0.20779 0.70747 1.000 0.0424
H4' H Uiso 0.22080 -0.18489 0.63553 1.000 0.0424
H4" H Uiso 0.13874 -0.18817 0.58688 1.000 0.0424
H5 H Uiso 0.25791 -0.06403 0.74310 1.000 0.0260
H5' H Uiso 0.18799 -0.04755 0.81768 1.000 0.0260
H7 H Uiso 0.31605 0.06586 0.86024 1.000 0.0401
H7' H Uiso 0.23907 0.09096 0.91767 1.000 0.0401
H7" H Uiso 0.28535 0.18278 0.86421 1.000 0.0401
H8 H Uiso 0.12729 0.13563 0.81966 1.000 0.0225
H8' H Uiso 0.17272 0.23067 0.77103 1.000 0.0225
H9 H Uiso 0.28960 0.26325 0.72860 1.000 0.0286
H9' H Uiso 0.25932 0.26987 0.61224 1.000 0.0286
H10 H Uiso 0.37937 0.28730 0.56364 1.000 0.0352
H10' H Uiso 0.40919 0.25311 0.67564 1.000 0.0352
H11 H Uiso 0.37127 0.11697 0.50723 1.000 0.0325
H11' H Uiso 0.44235 0.10688 0.58296 1.000 0.0325
H12 H Uiso 0.33372 -0.01065 0.62249 1.000 0.0321
H12' H Uiso 0.36867 0.05144 0.71890 1.000 0.0321
H13 H Uiso 0.01201 0.06566 0.43386 1.000 0.0290
H13' H Uiso 0.05432 0.01334 0.33965 1.000 0.0290
H15 H Uiso 0.08874 -0.18139 0.36107 1.000 0.0272
H16 H Uiso 0.04411 -0.34026 0.41201 1.000 0.0383
H17 H Uiso -0.05864 -0.35313 0.52481 1.000 0.0457
H18 H Uiso -0.11509 -0.19795 0.58124 1.000 0.0428
H19 H Uiso -0.07113 -0.03781 0.52966 1.000 0.0344
H20 H Uiso 0.29850 -0.10781 0.47281 1.000 0.0295
H20' H Uiso 0.22243 -0.15198 0.42103 1.000 0.0295
H22 H Uiso 0.17536 -0.04307 0.26159 1.000 0.0291
H23 H Uiso 0.20881 0.04602 0.11417 1.000 0.0339
H24 H Uiso 0.33111 0.09730 0.08664 1.000 0.0357
H25 H Uiso 0.42210 0.05287 0.20925 1.000 0.0338
H26 H Uiso 0.38945 -0.03163 0.36010 1.000 0.0288
H27 H Uiso 0.29039 0.26432 0.44112 1.000 0.0256
H27' H Uiso 0.27960 0.20220 0.33243 1.000 0.0256
H29 H Uiso 0.19795 0.39450 0.48463 1.000 0.0275
H30 H Uiso 0.07952 0.46222 0.47254 1.000 0.0365
H31 H Uiso -0.01031 0.38517 0.36499 1.000 0.0401
H32 H Uiso 0.02164 0.23876 0.26913 1.000 0.0411
H33 H Uiso 0.14059 0.16935 0.28080 1.000 0.0304

loop_
_atom_type_symbol
_atom_type_description
_atom_type_scat_dispersion_real
_atom_type_scat_dispersion_imag
_atom_type_scat_source
N N 0.0061 0.0033 'International Tables Vol C Tables 4.2.6.8 and 6.1.1.4'
La La -0.2871 2.4523 'International Tables Vol C Tables 4.2.6.8 and 6.1.1.4'
H H 0.0000 0.0000 'International Tables Vol C Tables 4.2.6.8 and 6.1.1.4'
C C 0.0033 0.0016 'International Tables Vol C Tables 4.2.6.8 and 6.1.1.4'

loop_
_geom_angle_atom_site_label_1
_geom_angle_atom_site_label_2
_geom_angle_atom_site_label_3
_geom_angle
_geom_angle_publ_flag
N1 La N2 59.82(17) yes
N1 La N3 63.19(16) yes
N1 La C13 90.83(18) yes
N1 La C20 141.4(2) yes
N1 La C27 110.7(2) yes
N1 La C28 95.73(18) yes
N2 La N3 64.89(17) yes
N2 La C13 90.13(19) yes
N2 La C20 81.9(2) yes
N2 La C27 151.57(19) yes
N2 La C28 155.14(17) yes
N3 La C13 150.20(18) yes
N3 La C20 97.8(2) yes
N3 La C27 86.78(19) yes
N3 La C28 101.58(18) yes
C13 La C20 94.2(2) yes
C13 La C27 117.7(2) yes
C13 La C28 95.0(2) yes
C20 La C27 100.6(2) yes
C20 La C28 121.9(2) yes
C27 La C28 28.6(2) yes
La N1 C1 113.4(5) yes
La N1 C2 99.8(4) yes
La N1 C8 116.1(4) yes
C1 N1 C2 107.4(6) yes
C1 N1 C8 108.2(6) yes
C2 N1 C8 111.5(5) yes
La N2 C3 105.0(4) yes
La N2 C4 115.2(4) yes
La N2 C5 110.7(5) yes
C3 N2 C4 107.9(5) yes
C3 N2 C5 109.6(6) yes
C4 N2 C5 108.3(6) yes
La N3 C6 107.3(4) yes
La N3 C9 108.4(4) yes
La N3 C12 108.0(4) yes
C6 N3 C9 112.9(6) yes
C6 N3 C12 114.0(6) yes
C9 N3 C12 106.0(5) yes
N1 C2 C3 112.6(6) yes
N2 C3 C2 115.6(6) yes
N2 C5 C6 114.8(7) yes
N3 C6 C5 107.1(6) yes
N3 C6 C7 113.9(6) yes
N3 C6 C8 108.2(6) yes
C5 C6 C7 107.5(6) no
C5 C6 C8 112.1(6) no
C7 C6 C8 108.2(6) no
N1 C8 C6 114.6(6) yes
N3 C9 C10 106.3(6) yes
C9 C10 C11 104.2(6) no
C10 C11 C12 102.2(6) no
N3 C12 C11 104.0(6) yes
La C13 C14 121.3(5) yes
C13 C14 C15 122.4(6) no
C13 C14 C19 123.2(7) no
C15 C14 C19 114.4(7) no
C14 C15 C16 123.2(7) no
C15 C16 C17 121.2(7) no
C16 C17 C18 117.1(7) no
C17 C18 C19 121.8(8) no
C14 C19 C18 122.3(7) no
La C20 C21 96.6(4) yes
C20 C21 C22 122.3(7) no
C20 C21 C26 121.4(7) no
C22 C21 C26 116.0(7) no
C21 C22 C23 122.2(9) no
C22 C23 C24 121.2(8) no
C23 C24 C25 118.2(7) no
C24 C25 C26 121.2(8) no
C21 C26 C25 121.2(7) no
La C27 C28 87.7(4) yes
La C28 C27 63.7(4) yes
La C28 C29 115.2(4) yes
La C28 C33 85.1(4) yes
C27 C28 C29 122.7(6) no
C27 C28 C33 121.4(6) no
C29 C28 C33 115.3(7) no
C28 C29 C30 122.0(7) no
C29 C30 C31 121.0(7) no
C30 C31 C32 119.1(8) no
C31 C32 C33 120.0(9) no
C28 C33 C32 122.7(7) no
N1 C1 H1 109.00 no
N1 C1 H1' 109.00 no
N1 C1 H1" 110.00 no
H1 C1 H1' 109.00 no
H1 C1 H1" 110.00 no
H1' C1 H1" 109.00 no
N1 C2 H2 109.00 no
N1 C2 H2' 109.00 no
C3 C2 H2 109.00 no
C3 C2 H2' 109.00 no
H2 C2 H2' 108.00 no
N2 C3 H3 108.00 no
N2 C3 H3' 108.00 no
C2 C3 H3 108.00 no
C2 C3 H3' 108.00 no
H3 C3 H3' 107.00 no
N2 C4 H4 109.00 no
N2 C4 H4' 109.00 no
N2 C4 H4" 109.00 no
H4 C4 H4' 110.00 no
H4 C4 H4" 109.00 no
H4' C4 H4" 109.00 no
N2 C5 H5 109.00 no
N2 C5 H5' 109.00 no
C6 C5 H5 109.00 no
C6 C5 H5' 109.00 no
H5 C5 H5' 108.00 no
C6 C7 H7 109.00 no
C6 C7 H7' 109.00 no
C6 C7 H7" 109.00 no
H7 C7 H7' 110.00 no
H7 C7 H7" 110.00 no
H7' C7 H7" 109.00 no
N1 C8 H8 109.00 no
N1 C8 H8' 109.00 no
C6 C8 H8 109.00 no
C6 C8 H8' 109.00 no
H8 C8 H8' 108.00 no
N3 C9 H9 110.00 no
N3 C9 H9' 110.00 no
C10 C9 H9 111.00 no
C10 C9 H9' 111.00 no
H9 C9 H9' 109.00 no
C9 C10 H10 111.00 no
C9 C10 H10' 111.00 no
C11 C10 H10 111.00 no
C11 C10 H10' 111.00 no
H10 C10 H10' 109.00 no
C10 C11 H11 111.00 no
C10 C11 H11' 111.00 no
C12 C11 H11 111.00 no
C12 C11 H11' 111.00 no
H11 C11 H11' 109.00 no
N3 C12 H12 111.00 no
N3 C12 H12' 111.00 no
C11 C12 H12 111.00 no
C11 C12 H12' 111.00 no
H12 C12 H12' 109.00 no
La C13 H13 107.00 no
La C13 H13' 107.00 no
C14 C13 H13 107.00 no
C14 C13 H13' 107.00 no
H13 C13 H13' 107.00 no
C14 C15 H15 118.00 no
C16 C15 H15 118.00 no
C15 C16 H16 119.00 no
C17 C16 H16 119.00 no
C16 C17 H17 121.00 no
C18 C17 H17 121.00 no
C17 C18 H18 119.00 no
C19 C18 H18 119.00 no
C14 C19 H19 119.00 no
C18 C19 H19 119.00 no
La C20 H20 112.00 no
La C20 H20' 112.00 no
C21 C20 H20 112.00 no
C21 C20 H20' 112.00 no
H20 C20 H20' 110.00 no
C21 C22 H22 119.00 no
C23 C22 H22 119.00 no
C22 C23 H23 119.00 no
C24 C23 H23 119.00 no
C23 C24 H24 121.00 no
C25 C24 H24 121.00 no
C24 C25 H25 119.00 no
C26 C25 H25 119.00 no
C21 C26 H26 119.00 no
C25 C26 H26 119.00 no
La C27 H27 114.00 no
La C27 H27' 114.00 no
C28 C27 H27 114.00 no
C28 C27 H27' 114.00 no
H27 C27 H27' 111.00 no
C28 C29 H29 119.00 no
C30 C29 H29 119.00 no
C29 C30 H30 120.00 no
C31 C30 H30 120.00 no
C30 C31 H31 120.00 no
C32 C31 H31 120.00 no
C31 C32 H32 120.00 no
C33 C32 H32 120.00 no
C28 C33 H33 119.00 no
C32 C33 H33 119.00 no

loop_
_geom_bond_atom_site_label_1
_geom_bond_atom_site_label_2
_geom_bond_distance
_geom_bond_publ_flag
La N1 2.736(5) yes
La N2 2.816(6) yes
La N3 2.775(5) yes
La C13 2.716(7) yes
La C20 2.633(7) yes
La C27 2.661(7) yes
La C28 2.965(6) yes
N1 C1 1.474(11) yes
N1 C2 1.466(9) yes
N1 C8 1.474(9) yes
N2 C3 1.465(9) yes
N2 C4 1.496(9) yes
N2 C5 1.475(11) yes
N3 C6 1.500(9) yes
N3 C9 1.501(10) yes
N3 C12 1.493(9) yes
C2 C3 1.525(10) no
C5 C6 1.530(13) no
C6 C7 1.539(10) no
C6 C8 1.516(10) no
C9 C10 1.543(10) no
C10 C11 1.536(11) no
C11 C12 1.507(11) no
C13 C14 1.447(11) no
C14 C15 1.419(11) no
C14 C19 1.414(11) no
C15 C16 1.372(11) no
C16 C17 1.397(12) no
C17 C18 1.395(12) no
C18 C19 1.382(12) no
C20 C21 1.460(11) no
C21 C22 1.397(13) no
C21 C26 1.410(10) no
C22 C23 1.385(13) no
C23 C24 1.361(12) no
C24 C25 1.396(12) no
C25 C26 1.382(11) no
C27 C28 1.420(10) no
C28 C29 1.408(10) no
C28 C33 1.422(11) no
C29 C30 1.370(11) no
C30 C31 1.400(12) no
C31 C32 1.371(12) no
C32 C33 1.384(14) no
C1 H1 0.9800 no
C1 H1' 0.9800 no
C1 H1" 0.9800 no
C2 H2 0.9900 no
C2 H2' 0.9900 no
C3 H3 0.9900 no
C3 H3' 0.9900 no
C4 H4 0.9800 no
C4 H4' 0.9800 no
C4 H4" 0.9800 no
C5 H5 0.9900 no
C5 H5' 0.9900 no
C7 H7 0.9800 no
C7 H7' 0.9800 no
C7 H7" 0.9800 no
C8 H8 0.9900 no
C8 H8' 0.9900 no
C9 H9 0.9900 no
C9 H9' 0.9900 no
C10 H10 0.9900 no
C10 H10' 0.9900 no
C11 H11 0.9900 no
C11 H11' 0.9900 no
C12 H12 0.9900 no
C12 H12' 0.9900 no
C13 H13 0.9900 no
C13 H13' 0.9900 no
C15 H15 0.9500 no
C16 H16 0.9500 no
C17 H17 0.9500 no
C18 H18 0.9500 no
C19 H19 0.9500 no
C20 H20 0.9900 no
C20 H20' 0.9900 no
C22 H22 0.9500 no
C23 H23 0.9500 no
C24 H24 0.9500 no
C25 H25 0.9500 no
C26 H26 0.9500 no
C27 H27 0.9900 no
C27 H27' 0.9900 no
C29 H29 0.9500 no
C30 H30 0.9500 no
C31 H31 0.9500 no
C32 H32 0.9500 no
C33 H33 0.9500 no

loop_
_geom_contact_atom_site_label_1
_geom_contact_atom_site_label_2
_geom_contact_distance
_geom_contact_site_symmetry_2
_geom_contact_publ_flag
La C23 4.484(8) . no
La H11 3.4300 . no
La H22 3.3900 . no
N1 N2 2.769(8) . no
N1 N3 2.888(8) . no
N1 C3 2.488(10) . no
N1 C5 3.071(11) . no
N1 C6 2.515(9) . no
N1 C9 3.400(9) . no
N2 N1 2.769(8) . no
N2 N3 3.000(8) . no
N2 C2 2.530(9) . no
N2 C6 2.531(9) . no
N2 C8 2.976(9) . no
N3 N1 2.888(8) . no
N3 N2 3.000(8) . no
N3 C5 2.437(11) . no
N3 C8 2.443(9) . no
C1 C29 3.437(12) . no
C1 C30 3.420(13) . no
C2 C19 3.597(11) . no
C3 C14 3.593(10) . no
C3 C19 3.490(12) . no
C4 C24 3.494(11) 3_545 no
C5 C28 3.596(12) 3_545 no
C7 C29 3.543(11) 3_545 no
C9 C22 3.402(12) 3_555 no
C10 C27 3.591(10) . no
C13 C2 3.491(9) . no
C13 C33 3.382(11) . no
C13 C32 3.586(12) . no
C14 C3 3.593(10) . no
C19 C3 3.490(12) . no
C19 C2 3.597(11) . no
C20 C4 3.397(11) . no
C22 C9 3.402(12) 3_544 no
C23 La 4.484(8) . no
C24 C4 3.494(11) 3_554 no
C27 C9 3.476(10) . no
C27 C29 2.481(10) . no
C27 C10 3.591(10) . no
C27 C33 2.478(11) . no
C28 C5 3.596(12) 3_554 no
C29 C7 3.543(11) 3_554 no
C29 C1 3.437(12) . no
C30 C1 3.420(13) . no
C32 C13 3.586(12) . no
C1 H10' 3.0200 4_455 no
C2 H13' 3.0600 2_555 no
C3 H13' 3.0700 2_555 no
C3 H8 2.8200 . no
C4 H27' 3.0700 3_545 no
C5 H12' 3.0300 . no
C5 H12 2.7800 . no
C7 H9 2.6300 . no
C7 H12' 2.6300 . no
C8 H9 2.7500 . no
C8 H3 3.0200 . no
C8 H9' 3.0100 . no
C9 H7" 2.7400 . no
C9 H27 2.8700 . no
C9 H8' 2.6000 . no
C10 H27 2.7800 . no
C11 H27 3.0900 . no
C12 H7 2.7500 . no
C12 H5 2.5000 . no
C13 H2 2.7200 . no
C13 H2' 2.9900 2_554 no
C13 H22 3.1000 . no
C13 H3 2.9700 2_554 no
C14 H8 3.1000 2_554 no
C14 H2' 2.7800 2_554 no
C14 H3' 2.9300 . no
C14 H2 3.0300 . no
C15 H2' 2.7900 2_554 no
C15 H4" 2.8500 . no
C18 H8 3.0800 2_554 no
C18 H3' 3.0800 . no
C19 H8 2.8700 2_554 no
C19 H2 2.8700 . no
C19 H3' 2.6700 . no
C20 H12 3.0600 . no
C20 H4' 3.0100 . no
C21 H9 3.0200 3_544 no
C21 H8' 3.0900 3_544 no
C22 H9 2.7800 3_544 no
C22 H33 2.9200 . no
C23 H29 3.0800 3_544 no
C23 H33 3.0100 . no
C24 H29 3.0100 3_544 no
C24 H27' 3.1000 . no
C25 H27' 3.0700 . no
C25 H31 3.0100 4_555 no
C26 H31 3.0700 4_555 no
C26 H11 3.1000 . no
C27 H9' 2.8600 . no
C27 H11 2.8800 . no
C28 H27 2.0300 . no
C28 H27' 2.0300 . no
C28 H5 2.9300 3_554 no
C29 H9' 3.0700 . no
C29 H1" 2.8900 . no
C29 H7 2.8400 3_554 no
C29 H5 3.0700 3_554 no
C30 H1" 3.0400 . no
C30 H7 2.8300 3_554 no
C30 H1' 2.8900 . no
C33 H13' 3.1000 . no
H1 H2' 2.3000 . no
H1 H8' 2.5100 . no
H1 H10' 2.4500 4_455 no
H1' C30 2.8900 . no
H1' H2 2.3700 . no
H1" C29 2.8900 . no
H1" C30 3.0400 . no
H1" H8' 2.1700 . no
H2 C13 2.7200 . no
H2 C14 3.0300 . no
H2 C19 2.8700 . no
H2 H1' 2.3700 . no
H2 H13 2.3400 . no
H2 H19 2.4500 . no
H2' H1 2.3000 . no
H2' H8 2.2900 . no
H2' C13 2.9900 2_555 no
H2' C14 2.7800 2_555 no
H2' C15 2.7900 2_555 no
H2' H13' 2.3500 2_555 no
H3 C8 3.0200 . no
H3 H4 2.5600 . no
H3 H5' 2.0500 . no
H3 C13 2.9700 2_555 no
H3 H13' 2.5600 2_555 no
H3' C14 2.9300 . no
H3' C18 3.0800 . no
H3' C19 2.6700 . no
H3' H4 2.4500 . no
H3' H4" 2.2900 . no
H4 H3 2.5600 . no
H4 H3' 2.4500 . no
H4 H5' 2.6000 . no
H4 H27' 2.3600 3_545 no
H4' C20 3.0100 . no
H4' H5 2.1900 . no
H4" C15 2.8500 . no
H4" H3' 2.2900 . no
H5 C12 2.5000 . no
H5 H4' 2.1900 . no
H5 H7 2.4900 . no
H5 H12 2.1800 . no
H5 H12' 2.5000 . no
H5 C28 2.9300 3_545 no
H5 C29 3.0700 3_545 no
H5' H3 2.0500 . no
H5' H4 2.6000 . no
H5' H7' 2.3900 . no
H5' H8 2.5900 . no
H7 C12 2.7500 . no
H7 H5 2.4900 . no
H7 H12' 2.0700 . no
H7 C29 2.8400 3_545 no
H7 C30 2.8300 3_545 no
H7' H5' 2.3900 . no
H7' H8 2.4400 . no
H7" C9 2.7400 . no
H7" H8' 2.4300 . no
H7" H9 2.0400 . no
H7" H20' 2.2500 3_555 no
H8 C3 2.8200 . no
H8 H2' 2.2900 . no
H8 H5' 2.5900 . no
H8 H7' 2.4400 . no
H8 C14 3.1000 2_555 no
H8 C18 3.0800 2_555 no
H8 C19 2.8700 2_555 no
H8' C9 2.6000 . no
H8' H1 2.5100 . no
H8' H1" 2.1700 . no
H8' H7" 2.4300 . no
H8' H9 2.2000 . no
H8' C21 3.0900 3_555 no
H9 C7 2.6300 . no
H9 C8 2.7500 . no
H9 H7" 2.0400 . no
H9 H8' 2.2000 . no
H9 C21 3.0200 3_555 no
H9 C22 2.7800 3_555 no
H9' C8 3.0100 . no
H9' C27 2.8600 . no
H9' C29 3.0700 . no
H9' H27 2.2900 . no
H9' H29 2.5500 . no
H10 H27 2.2700 . no
H10' H15 2.5500 3_555 no
H10' C1 3.0200 4_555 no
H10' H1 2.4500 4_555 no
H11 La 3.4300 . no
H11 C26 3.1000 . no
H11 C27 2.8800 . no
H11 H27 2.5300 . no
H12 C5 2.7800 . no
H12 C20 3.0600 . no
H12 H5 2.1800 . no
H12 H20 2.4000 . no
H12' C5 3.0300 . no
H12' C7 2.6300 . no
H12' H5 2.5000 . no
H12' H7 2.0700 . no
H13 H2 2.3400 . no
H13 H19 2.3500 . no
H13' C33 3.1000 . no
H13' H15 2.5900 . no
H13' H22 2.5000 . no
H13' C2 3.0600 2_554 no
H13' C3 3.0700 2_554 no
H13' H2' 2.3500 2_554 no
H13' H3 2.5600 2_554 no
H15 H13' 2.5900 . no
H15 H20' 2.5500 . no
H15 H10' 2.5500 3_544 no
H19 H2 2.4500 . no
H19 H13 2.3500 . no
H20 H12 2.4000 . no
H20 H26 2.4000 . no
H20' H15 2.5500 . no
H20' H7" 2.2500 3_544 no
H22 La 3.3900 . no
H22 C13 3.1000 . no
H22 H13' 2.5000 . no
H25 H31 2.4900 4_555 no
H26 H20 2.4000 . no
H27 C9 2.8700 . no
H27 C10 2.7800 . no
H27 C11 3.0900 . no
H27 H9' 2.2900 . no
H27 H10 2.2700 . no
H27 H11 2.5300 . no
H27 H29 2.4200 . no
H27' C24 3.1000 . no
H27' C25 3.0700 . no
H27' C4 3.0700 3_554 no
H27' H4 2.3600 3_554 no
H29 H9' 2.5500 . no
H29 H27 2.4200 . no
H29 C23 3.0800 3_555 no
H29 C24 3.0100 3_555 no
H31 C25 3.0100 4_455 no
H31 C26 3.0700 4_455 no
H31 H25 2.4900 4_455 no
H33 C22 2.9200 . no
H33 C23 3.0100 . no

loop_
_geom_torsion_atom_site_label_1
_geom_torsion_atom_site_label_2
_geom_torsion_atom_site_label_3
_geom_torsion_atom_site_label_4
_geom_torsion
_geom_torsion_publ_flag
N2 La N1 C1 -168.6(5) no
N2 La N1 C2 -54.6(4) no
N2 La N1 C8 65.3(5) no
N3 La N1 C1 116.3(5) no
N3 La N1 C2 -129.8(4) no
N3 La N1 C8 -9.9(4) no
C13 La N1 C1 -78.9(5) no
C13 La N1 C2 35.1(4) no
C13 La N1 C8 155.0(5) no
C20 La N1 C1 -176.6(5) no
C20 La N1 C2 -62.7(5) no
C20 La N1 C8 57.2(6) no
C27 La N1 C1 41.3(5) no
C27 La N1 C2 155.2(4) no
C27 La N1 C8 -84.9(5) no
C28 La N1 C1 16.2(5) no
C28 La N1 C2 130.1(4) no
C28 La N1 C8 -110.0(5) no
N1 La N2 C3 45.2(4) no
N1 La N2 C4 163.7(5) no
N1 La N2 C5 -73.0(5) no
N3 La N2 C3 117.5(4) no
N3 La N2 C4 -124.0(5) no
N3 La N2 C5 -0.7(5) no
C13 La N2 C3 -45.7(4) no
C13 La N2 C4 72.8(4) no
C13 La N2 C5 -163.9(5) no
C20 La N2 C3 -139.9(4) no
C20 La N2 C4 -21.4(4) no
C20 La N2 C5 101.9(5) no
C27 La N2 C3 122.9(5) no
C27 La N2 C4 -118.6(5) no
C27 La N2 C5 4.7(7) no
C28 La N2 C3 56.5(6) no
C28 La N2 C4 175.0(5) no
C28 La N2 C5 -61.7(7) no
N1 La N3 C6 36.3(4) no
N1 La N3 C9 -86.0(4) no
N1 La N3 C12 159.7(5) no
N2 La N3 C6 -31.1(4) no
N2 La N3 C9 -153.3(4) no
N2 La N3 C12 92.3(4) no
C13 La N3 C6 4.5(7) no
C13 La N3 C9 -117.8(5) no
C13 La N3 C12 127.9(5) no
C20 La N3 C6 -108.3(4) no
C20 La N3 C9 129.5(4) no
C20 La N3 C12 15.1(5) no
C27 La N3 C6 151.5(5) no
C27 La N3 C9 29.2(4) no
C27 La N3 C12 -85.2(4) no
C28 La N3 C6 126.9(4) no
C28 La N3 C9 4.6(4) no
C28 La N3 C12 -109.7(4) no
N1 La C13 C14 -85.4(5) no
N2 La C13 C14 -25.6(5) no
N3 La C13 C14 -57.4(7) no
C20 La C13 C14 56.2(5) no
C27 La C13 C14 160.5(5) no
C28 La C13 C14 178.8(5) no
N1 La C20 C21 -172.8(4) no
N2 La C20 C21 -179.8(4) no
N3 La C20 C21 -116.7(4) no
C13 La C20 C21 90.7(4) no
C27 La C20 C21 -28.5(5) no
C28 La C20 C21 -7.8(5) no
N1 La C27 C28 -61.9(4) no
N2 La C27 C28 -126.4(4) no
N3 La C27 C28 -121.6(4) no
C13 La C27 C28 40.6(5) no
C20 La C27 C28 141.1(4) no
N1 La C28 C27 124.0(4) no
N1 La C28 C29 8.4(5) no
N1 La C28 C33 -107.3(4) no
N2 La C28 C27 114.3(5) no
N2 La C28 C29 -1.4(8) no
N2 La C28 C33 -117.1(5) no
N3 La C28 C27 60.3(4) no
N3 La C28 C29 -55.4(5) no
N3 La C28 C33 -171.0(4) no
C13 La C28 C27 -144.6(4) no
C13 La C28 C29 99.7(5) no
C13 La C28 C33 -16.0(5) no
C20 La C28 C27 -46.6(5) no
C20 La C28 C29 -162.3(5) no
C20 La C28 C33 82.1(5) no
C27 La C28 C29 -115.7(7) no
C27 La C28 C33 128.7(6) no
La N1 C2 C3 63.6(5) no
C1 N1 C2 C3 -178.0(6) no
C8 N1 C2 C3 -59.6(7) no
La N1 C8 C6 -18.2(8) no
C1 N1 C8 C6 -147.0(7) no
C2 N1 C8 C6 95.1(7) no
La N2 C3 C2 -30.8(7) no
C4 N2 C3 C2 -154.1(6) no
C5 N2 C3 C2 88.1(8) no
La N2 C5 C6 33.5(8) no
C3 N2 C5 C6 -81.8(8) no
C4 N2 C5 C6 160.7(6) no
La N3 C6 C5 60.3(6) no
La N3 C6 C7 179.0(5) no
La N3 C6 C8 -60.7(6) no
C9 N3 C6 C5 179.7(6) no
C9 N3 C6 C7 -61.7(8) no
C9 N3 C6 C8 58.7(7) no
C12 N3 C6 C5 -59.3(7) no
C12 N3 C6 C7 59.4(8) no
C12 N3 C6 C8 179.7(6) no
La N3 C9 C10 -102.5(5) no
C6 N3 C9 C10 138.7(6) no
C12 N3 C9 C10 13.2(7) no
La N3 C12 C11 81.2(5) no
C6 N3 C12 C11 -159.6(6) no
C9 N3 C12 C11 -34.8(7) no
N1 C2 C3 N2 -22.1(8) no
N2 C5 C6 N3 -66.1(8) no
N2 C5 C6 C7 171.1(6) no
N2 C5 C6 C8 52.4(9) no
N3 C6 C8 N1 54.2(8) no
C5 C6 C8 N1 -63.7(8) no
C7 C6 C8 N1 178.0(6) no
N3 C9 C10 C11 12.8(7) no
C9 C10 C11 C12 -33.5(7) no
C10 C11 C12 N3 42.2(7) no
La C13 C14 C15 -70.6(8) no
La C13 C14 C19 108.1(8) no
C13 C14 C15 C16 175.8(7) no
C19 C14 C15 C16 -3.1(11) no
C13 C14 C19 C18 -175.6(8) no
C15 C14 C19 C18 3.3(12) no
C14 C15 C16 C17 1.1(12) no
C15 C16 C17 C18 0.8(13) no
C16 C17 C18 C19 -0.6(14) no
C17 C18 C19 C14 -1.6(14) no
La C20 C21 C22 -66.5(7) no
La C20 C21 C26 106.9(6) no
C20 C21 C22 C23 172.1(7) no
C26 C21 C22 C23 -1.6(12) no
C20 C21 C26 C25 -173.2(7) no
C22 C21 C26 C25 0.5(11) no
C21 C22 C23 C24 0.9(13) no
C22 C23 C24 C25 0.9(12) no
C23 C24 C25 C26 -2.0(12) no
C24 C25 C26 C21 1.2(12) no
La C27 C28 C29 104.3(6) no
La C27 C28 C33 -65.6(6) no
La C28 C29 C30 -98.6(7) no
C27 C28 C29 C30 -172.3(7) no
C33 C28 C29 C30 -1.9(10) no
La C28 C33 C32 117.6(8) no
C27 C28 C33 C32 172.6(8) no
C29 C28 C33 C32 2.0(11) no
C28 C29 C30 C31 0.9(12) no
C29 C30 C31 C32 0.1(12) no
C30 C31 C32 C33 0.0(13) no
C31 C32 C33 C28 -1.1(13) no
